data_7702978
loop_
_publ_author_name
'Dutta, Sabarni'
'Mayans, J\'ulia'
'Ghosh, Ashutosh'

_publ_section_title
;
 Facile synthesis of a new Cu(ii) complex with an unsymmetrical ligand and
 its use as an O<sub>3</sub> donor metalloligand in the synthesis of
 Cu(ii)-Mn(ii) complexes: structures, magnetic properties, and catalytic
 oxidase activities.
;
_journal_issue 4
_journal_name_full 'Dalton transactions (Cambridge, England : 2003)'
_journal_page_first 1276
_journal_page_last 1291
_journal_paper_doi 10.1039/c9dt04315b
_journal_volume 49
_journal_year 2020
_chemical_formula_sum 'C48 H42 Cl2 Cu2 Mn2 N4 O10'
_chemical_formula_weight 1142.72
_space_group_crystal_system triclinic
_space_group_IT_number 2
_space_group_name_Hall '-P 1'
_space_group_name_H-M_alt 'P -1'
_atom_sites_solution_hydrogens geom
_audit_creation_method SHELXL-2016/6
_audit_update_record
;
2019-12-12 deposited with the CCDC.	2019-12-16 downloaded from the CCDC.
;
_cell_angle_alpha 92.292(3)
_cell_angle_beta 90.616(2)
_cell_angle_gamma 92.587(3)
_cell_formula_units_Z 1
_cell_length_a 9.7423(6)
_cell_length_b 10.1101(6)
_cell_length_c 11.7562(6)
_cell_measurement_reflns_used 4080
_cell_measurement_temperature 296(2)
_cell_measurement_theta_max 25.225
_cell_measurement_theta_min 1.734
_cell_volume 1155.74(12)
_computing_cell_refinement 'Bruker SAINT'
_computing_data_collection 'Bruker APEX2'
_computing_data_reduction 'Bruker SAINT'
_computing_molecular_graphics 'Bruker SHELXTL'
_computing_publication_material 'Bruker SHELXTL'
_computing_structure_refinement 'SHELXL-2014 (Sheldrick 2014)'
_computing_structure_solution 'SHELXS-97 (Sheldrick 2008)'
_diffrn_ambient_temperature 296(2)
_diffrn_measured_fraction_theta_full 0.977
_diffrn_measured_fraction_theta_max 0.977
_diffrn_measurement_device_type 'Bruker APEX-II CCD'
_diffrn_measurement_method '\f and \w scans'
_diffrn_radiation_type MoK\a
_diffrn_radiation_wavelength 0.71073
_diffrn_reflns_av_R_equivalents 0.0409
_diffrn_reflns_av_unetI/netI 0.0411
_diffrn_reflns_Laue_measured_fraction_full 0.977
_diffrn_reflns_Laue_measured_fraction_max 0.977
_diffrn_reflns_limit_h_max 11
_diffrn_reflns_limit_h_min -11
_diffrn_reflns_limit_k_max 11
_diffrn_reflns_limit_k_min -12
_diffrn_reflns_limit_l_max 12
_diffrn_reflns_limit_l_min -14
_diffrn_reflns_number 13877
_diffrn_reflns_point_group_measured_fraction_full 0.977
_diffrn_reflns_point_group_measured_fraction_max 0.977
_diffrn_reflns_theta_full 25.225
_diffrn_reflns_theta_max 25.225
_diffrn_reflns_theta_min 1.734
_exptl_absorpt_coefficient_mu 1.621
_exptl_absorpt_correction_T_max 0.896
_exptl_absorpt_correction_T_min 0.745
_exptl_absorpt_correction_type empirical
_exptl_absorpt_process_details SADABS
_exptl_crystal_colour GREEN
_exptl_crystal_density_diffrn 1.642
_exptl_crystal_description NEEDLE
_exptl_crystal_F_000 580
_exptl_crystal_size_max 0.06
_exptl_crystal_size_mid 0.04
_exptl_crystal_size_min 0.03
_refine_diff_density_max 0.877
_refine_diff_density_min -0.641
_refine_diff_density_rms 0.088
_refine_ls_extinction_method none
_refine_ls_goodness_of_fit_ref 1.091
_refine_ls_hydrogen_treatment constr
_refine_ls_matrix_type full
_refine_ls_number_parameters 308
_refine_ls_number_reflns 4078
_refine_ls_number_restraints 0
_refine_ls_restrained_S_all 1.091
_refine_ls_R_factor_all 0.0744
_refine_ls_R_factor_gt 0.0588
_refine_ls_shift/su_max 0.000
_refine_ls_shift/su_mean 0.000
_refine_ls_structure_factor_coef Fsqd
_refine_ls_weighting_details 'w=1/[\s^2^(Fo^2^)+(0.0796P)^2^+2.5596P] where P=(Fo^2^+2Fc^2^)/3'
_refine_ls_weighting_scheme calc
_refine_ls_wR_factor_gt 0.1556
_refine_ls_wR_factor_ref 0.1700
_reflns_Friedel_coverage 0.000
_reflns_number_gt 3267
_reflns_number_total 4080
_reflns_threshold_expression 'I > 2\s(I)'
_cod_data_source_file c9dt04315b2.cif
_cod_data_source_block 5
_cod_depositor_comments
;
The following automatic conversions were performed:

data item '_exptl_absorpt_correction_type' value 'EMPIRICAL' was
changed to 'empirical' in accordance with the
/home/data/users/saulius/crontab/automatic-downloads/rss-feeds/RSC/lib/dictionaries/cif_core.dic
dictionary named 'cif_core.dic' version 2.4.2 last updated on
2011-04-26.

Automatic conversion script
Id: cif_fix_values 7556 2019-12-06 15:28:31Z antanas 

 Adding full bibliography for 7702975--7702978.cif.
;
_cod_database_code 7702978
_shelx_shelxl_version_number 2016/6
_shelx_space_group_comment
;
The symmetry employed for this shelxl refinement is uniquely defined
by the following loop, which should always be used as a source of
symmetry information in preference to the above space-group names.
They are only intended as comments.
;

loop_
_space_group_symop_operation_xyz
'x, y, z'
'-x, -y, -z'

loop_
_atom_site_label
_atom_site_type_symbol
_atom_site_fract_x
_atom_site_fract_y
_atom_site_fract_z
_atom_site_U_iso_or_equiv
_atom_site_adp_type
_atom_site_occupancy
_atom_site_site_symmetry_order
_atom_site_calc_flag
_atom_site_refinement_flags_posn
_atom_site_refinement_flags_adp
Cu1 Cu 0.32726(6) 0.20602(6) 0.56744(6) 0.0497(2) Uani 1 1 d . .
Mn1 Mn 0.60045(7) 0.11883(7) 0.68307(6) 0.0428(2) Uani 1 1 d . .
Cl1 Cl 0.75630(15) -0.03634(14) 0.61802(14) 0.0652(4) Uani 1 1 d . .
O10 O 0.5190(3) 0.2215(3) 0.5375(3) 0.0492(8) Uani 1 1 d . .
C11 C 0.5725(5) 0.2834(5) 0.4498(4) 0.0434(11) Uani 1 1 d . .
C12 C 0.7059(5) 0.2553(5) 0.4169(5) 0.0515(12) Uani 1 1 d . .
H12 H 0.753508 0.193501 0.456290 0.062 Uiso 1 1 calc R U
C13 C 0.7680(7) 0.3168(6) 0.3282(5) 0.0662(16) Uani 1 1 d . .
H13 H 0.855758 0.294452 0.306538 0.079 Uiso 1 1 calc R U
C14 C 0.7008(8) 0.4119(7) 0.2706(5) 0.079(2) Uani 1 1 d . .
H14 H 0.744082 0.454817 0.211304 0.095 Uiso 1 1 calc R U
C15 C 0.5711(7) 0.4427(6) 0.3008(5) 0.0687(17) Uani 1 1 d . .
H15 H 0.527992 0.508830 0.263128 0.082 Uiso 1 1 calc R U
C16 C 0.5006(6) 0.3769(5) 0.3878(4) 0.0513(13) Uani 1 1 d . .
C17 C 0.3586(7) 0.4087(5) 0.4094(5) 0.0620(16) Uani 1 1 d . .
H17 H 0.324366 0.479366 0.371421 0.074 Uiso 1 1 calc R U
N18 N 0.2784(5) 0.3485(4) 0.4752(4) 0.0569(12) Uani 1 1 d . .
C19 C 0.1343(6) 0.3843(7) 0.4929(7) 0.084(2) Uani 1 1 d . .
H19A H 0.094776 0.410879 0.421783 0.100 Uiso 1 1 calc R U
H19B H 0.131588 0.458343 0.547800 0.100 Uiso 1 1 calc R U
C20 C 0.0522(6) 0.2672(8) 0.5358(7) 0.087(2) Uani 1 1 d . .
H20A H -0.028699 0.296947 0.574957 0.104 Uiso 1 1 calc R U
H20B H 0.022498 0.207993 0.472501 0.104 Uiso 1 1 calc R U
N21 N 0.1384(4) 0.1986(5) 0.6134(5) 0.0631(13) Uani 1 1 d . .
C22 C 0.0881(6) 0.1308(7) 0.6924(6) 0.0712(19) Uani 1 1 d . .
H22 H -0.006249 0.132832 0.703017 0.085 Uiso 1 1 calc R U
C23 C 0.1645(6) 0.0507(6) 0.7673(5) 0.0607(15) Uani 1 1 d . .
C24 C 0.0936(8) -0.0187(8) 0.8544(7) 0.086(2) Uani 1 1 d . .
H24 H -0.001138 -0.013436 0.860341 0.103 Uiso 1 1 calc R U
C25 C 0.1619(10) -0.0916(8) 0.9281(7) 0.097(3) Uani 1 1 d . .
H25 H 0.113901 -0.134032 0.985245 0.116 Uiso 1 1 calc R U
C26 C 0.3006(9) -0.1041(6) 0.9201(6) 0.078(2) Uani 1 1 d . .
H26 H 0.346155 -0.155465 0.971023 0.094 Uiso 1 1 calc R U
C27 C 0.3727(6) -0.0408(5) 0.8370(5) 0.0583(14) Uani 1 1 d . .
C28 C 0.3075(5) 0.0365(5) 0.7593(5) 0.0532(13) Uani 1 1 d . .
O29 O 0.3846(3) 0.0923(4) 0.6808(3) 0.0560(9) Uani 1 1 d . .
O30 O 0.5111(4) -0.0456(4) 0.8190(4) 0.0672(11) Uani 1 1 d . .
C31 C 0.5858(8) -0.1458(6) 0.8738(6) 0.079(2) Uani 1 1 d . .
H31A H 0.583155 -0.130716 0.954842 0.118 Uiso 1 1 calc R U
H31B H 0.679578 -0.141671 0.849303 0.118 Uiso 1 1 calc R U
H31C H 0.544549 -0.231643 0.853610 0.118 Uiso 1 1 calc R U
O32 O 0.7697(5) 0.2849(5) 0.7164(4) 0.0810(14) Uani 1 1 d . .
C33 C 0.7067(5) 0.3155(5) 0.8026(4) 0.0471(11) Uani 1 1 d . .
C34 C 0.7605(6) 0.4391(5) 0.8713(4) 0.0501(12) Uani 1 1 d . .
C35 C 0.8845(7) 0.5034(7) 0.8435(6) 0.0755(18) Uani 1 1 d . .
H35 H 0.936910 0.469493 0.784434 0.091 Uiso 1 1 calc R U
C36 C 0.9287(9) 0.6160(8) 0.9028(7) 0.099(3) Uani 1 1 d . .
H36 H 1.012174 0.657821 0.884875 0.118 Uiso 1 1 calc R U
C37 C 0.8506(9) 0.6686(7) 0.9895(7) 0.087(2) Uani 1 1 d . .
H37 H 0.881244 0.745801 1.029357 0.104 Uiso 1 1 calc R U
C38 C 0.7295(8) 0.6075(7) 1.0164(6) 0.0753(18) Uani 1 1 d . .
H38 H 0.676581 0.643494 1.074204 0.090 Uiso 1 1 calc R U
C39 C 0.6835(7) 0.4911(6) 0.9581(5) 0.0628(15) Uani 1 1 d . .
H39 H 0.600982 0.448626 0.977701 0.075 Uiso 1 1 calc R U
O40 O 0.6023(5) 0.2601(4) 0.8313(4) 0.0754(12) Uani 1 1 d . .

loop_
_atom_site_aniso_label
_atom_site_aniso_U_11
_atom_site_aniso_U_22
_atom_site_aniso_U_33
_atom_site_aniso_U_23
_atom_site_aniso_U_13
_atom_site_aniso_U_12
Cu1 0.0335(3) 0.0533(4) 0.0627(4) 0.0078(3) -0.0066(3) 0.0050(3)
Mn1 0.0360(4) 0.0412(4) 0.0514(5) 0.0080(3) -0.0061(3) 0.0000(3)
Cl1 0.0573(8) 0.0495(8) 0.0881(11) -0.0113(7) -0.0128(7) 0.0111(6)
O10 0.0354(16) 0.053(2) 0.060(2) 0.0255(17) -0.0041(15) 0.0000(15)
C11 0.047(3) 0.040(3) 0.043(3) 0.004(2) -0.012(2) -0.007(2)
C12 0.050(3) 0.050(3) 0.054(3) 0.007(2) -0.005(2) -0.004(2)
C13 0.071(4) 0.070(4) 0.056(3) 0.007(3) 0.000(3) -0.021(3)
C14 0.101(6) 0.083(5) 0.051(4) 0.024(3) -0.002(3) -0.031(4)
C15 0.092(5) 0.057(3) 0.057(4) 0.027(3) -0.024(3) -0.015(3)
C16 0.067(3) 0.036(3) 0.050(3) 0.004(2) -0.017(2) -0.002(2)
C17 0.076(4) 0.038(3) 0.072(4) 0.009(3) -0.034(3) 0.007(3)
N18 0.050(2) 0.043(2) 0.078(3) 0.000(2) -0.022(2) 0.012(2)
C19 0.057(4) 0.064(4) 0.130(6) -0.011(4) -0.036(4) 0.025(3)
C20 0.038(3) 0.107(6) 0.114(6) -0.019(5) -0.015(3) 0.019(3)
N21 0.034(2) 0.078(3) 0.077(3) -0.010(3) -0.004(2) 0.009(2)
C22 0.036(3) 0.084(4) 0.090(5) -0.031(4) 0.006(3) -0.006(3)
C23 0.051(3) 0.063(4) 0.065(4) -0.015(3) 0.013(3) -0.021(3)
C24 0.071(4) 0.087(5) 0.093(6) -0.027(4) 0.035(4) -0.033(4)
C25 0.123(7) 0.080(5) 0.083(5) -0.003(4) 0.043(5) -0.043(5)
C26 0.116(6) 0.057(4) 0.060(4) 0.007(3) 0.011(4) -0.027(4)
C27 0.074(4) 0.048(3) 0.051(3) 0.004(2) 0.003(3) -0.021(3)
C28 0.051(3) 0.054(3) 0.051(3) -0.003(2) 0.006(2) -0.021(2)
O29 0.0345(17) 0.072(2) 0.063(2) 0.0211(19) 0.0001(16) -0.0046(16)
O30 0.074(3) 0.059(2) 0.069(3) 0.024(2) -0.011(2) -0.012(2)
C31 0.117(6) 0.053(4) 0.066(4) 0.020(3) -0.026(4) -0.004(3)
O32 0.066(3) 0.078(3) 0.096(3) -0.028(3) 0.005(2) -0.012(2)
C33 0.049(3) 0.050(3) 0.043(3) 0.005(2) -0.008(2) 0.005(2)
C34 0.061(3) 0.044(3) 0.047(3) 0.009(2) -0.003(2) 0.003(2)
C35 0.077(4) 0.077(4) 0.071(4) -0.009(3) 0.007(3) -0.017(3)
C36 0.109(6) 0.087(5) 0.094(6) -0.018(4) 0.015(5) -0.042(5)
C37 0.116(6) 0.063(4) 0.077(5) -0.009(4) -0.002(4) -0.023(4)
C38 0.107(5) 0.062(4) 0.058(4) 0.003(3) 0.009(4) 0.007(4)
C39 0.069(4) 0.056(3) 0.064(4) 0.005(3) 0.001(3) 0.000(3)
O40 0.093(3) 0.068(3) 0.063(3) 0.000(2) 0.006(2) -0.025(2)

loop_
_atom_type_symbol
_atom_type_description
_atom_type_scat_dispersion_real
_atom_type_scat_dispersion_imag
_atom_type_scat_source
C C 0.0033 0.0016 'International Tables Vol C Tables 4.2.6.8 and 6.1.1.4'
H H 0.0000 0.0000 'International Tables Vol C Tables 4.2.6.8 and 6.1.1.4'
N N 0.0061 0.0033 'International Tables Vol C Tables 4.2.6.8 and 6.1.1.4'
O O 0.0106 0.0060 'International Tables Vol C Tables 4.2.6.8 and 6.1.1.4'
Cl Cl 0.1484 0.1585 'International Tables Vol C Tables 4.2.6.8 and 6.1.1.4'
Mn Mn 0.3368 0.7283 'International Tables Vol C Tables 4.2.6.8 and 6.1.1.4'
Cu Cu 0.3201 1.2651 'International Tables Vol C Tables 4.2.6.8 and 6.1.1.4'

loop_
_geom_angle_atom_site_label_1
_geom_angle_atom_site_label_2
_geom_angle_atom_site_label_3
_geom_angle
O29 Cu1 O10 83.02(14)
O29 Cu1 N18 168.53(18)
O10 Cu1 N18 95.55(18)
O29 Cu1 N21 94.2(2)
O10 Cu1 N21 173.92(18)
N18 Cu1 N21 86.1(2)
O29 Mn1 O10 71.49(13)
O29 Mn1 O40 93.33(17)
O10 Mn1 O40 107.06(16)
O29 Mn1 O32 139.81(16)
O10 Mn1 O32 91.36(17)
O40 Mn1 O32 56.41(17)
O29 Mn1 Cl1 126.09(12)
O10 Mn1 Cl1 109.37(11)
O40 Mn1 Cl1 132.82(14)
O32 Mn1 Cl1 93.64(12)
O29 Mn1 O30 66.21(14)
O10 Mn1 O30 136.64(13)
O40 Mn1 O30 84.84(15)
O32 Mn1 O30 127.56(17)
Cl1 Mn1 O30 88.69(12)
C11 O10 Cu1 124.1(3)
C11 O10 Mn1 135.7(3)
Cu1 O10 Mn1 100.23(15)
O10 C11 C12 118.4(4)
O10 C11 C16 123.1(5)
C12 C11 C16 118.5(5)
C13 C12 C11 121.5(5)
C13 C12 H12 119.3
C11 C12 H12 119.3
C12 C13 C14 120.3(6)
C12 C13 H13 119.8
C14 C13 H13 119.8
C15 C14 C13 119.8(6)
C15 C14 H14 120.1
C13 C14 H14 120.1
C14 C15 C16 121.7(6)
C14 C15 H15 119.1
C16 C15 H15 119.1
C15 C16 C11 118.0(5)
C15 C16 C17 118.3(5)
C11 C16 C17 123.7(5)
N18 C17 C16 125.4(5)
N18 C17 H17 117.3
C16 C17 H17 117.3
C17 N18 C19 123.1(5)
C17 N18 Cu1 125.0(4)
C19 N18 Cu1 111.8(5)
N18 C19 C20 109.7(5)
N18 C19 H19A 109.7
C20 C19 H19A 109.7
N18 C19 H19B 109.7
C20 C19 H19B 109.7
H19A C19 H19B 108.2
N21 C20 C19 108.4(5)
N21 C20 H20A 110.0
C19 C20 H20A 110.0
N21 C20 H20B 110.0
C19 C20 H20B 110.0
H20A C20 H20B 108.4
C22 N21 C20 121.8(5)
C22 N21 Cu1 126.1(4)
C20 N21 Cu1 111.6(5)
N21 C22 C23 125.7(5)
N21 C22 H22 117.2
C23 C22 H22 117.2
C28 C23 C24 117.5(7)
C28 C23 C22 123.2(6)
C24 C23 C22 119.3(6)
C25 C24 C23 121.1(7)
C25 C24 H24 119.5
C23 C24 H24 119.5
C24 C25 C26 121.0(7)
C24 C25 H25 119.5
C26 C25 H25 119.5
C25 C26 C27 120.0(8)
C25 C26 H26 120.0
C27 C26 H26 120.0
O30 C27 C26 126.0(6)
O30 C27 C28 112.6(5)
C26 C27 C28 121.4(6)
O29 C28 C27 117.4(5)
O29 C28 C23 123.6(6)
C27 C28 C23 119.0(5)
C28 O29 Cu1 127.2(3)
C28 O29 Mn1 126.9(3)
Cu1 O29 Mn1 103.95(16)
C27 O30 C31 118.5(5)
C27 O30 Mn1 113.6(3)
C31 O30 Mn1 127.7(4)
O30 C31 H31A 109.5
O30 C31 H31B 109.5
H31A C31 H31B 109.5
O30 C31 H31C 109.5
H31A C31 H31C 109.5
H31B C31 H31C 109.5
C33 O32 Mn1 86.8(3)
O40 C33 O32 124.1(5)
O40 C33 C34 118.8(5)
O32 C33 C34 116.9(5)
C39 C34 C35 119.4(5)
C39 C34 C33 120.0(5)
C35 C34 C33 120.5(5)
C36 C35 C34 119.9(7)
C36 C35 H35 120.0
C34 C35 H35 120.0
C35 C36 C37 120.6(7)
C35 C36 H36 119.7
C37 C36 H36 119.7
C38 C37 C36 119.9(6)
C38 C37 H37 120.1
C36 C37 H37 120.1
C37 C38 C39 120.4(7)
C37 C38 H38 119.8
C39 C38 H38 119.8
C34 C39 C38 119.8(6)
C34 C39 H39 120.1
C38 C39 H39 120.1
C33 O40 Mn1 92.7(4)

loop_
_geom_bond_atom_site_label_1
_geom_bond_atom_site_label_2
_geom_bond_distance
Cu1 O29 1.890(4)
Cu1 O10 1.905(3)
Cu1 N18 1.911(5)
Cu1 N21 1.922(5)
Mn1 O29 2.108(3)
Mn1 O10 2.196(3)
Mn1 O40 2.208(4)
Mn1 O32 2.319(4)
Mn1 Cl1 2.3442(15)
Mn1 O30 2.488(4)
O10 C11 1.327(6)
C11 C12 1.398(7)
C11 C16 1.421(7)
C12 C13 1.368(8)
C12 H12 0.9300
C13 C14 1.383(10)
C13 H13 0.9300
C14 C15 1.362(10)
C14 H14 0.9300
C15 C16 1.411(8)
C15 H15 0.9300
C16 C17 1.456(9)
C17 N18 1.260(8)
C17 H17 0.9300
N18 C19 1.481(8)
C19 C20 1.505(11)
C19 H19A 0.9700
C19 H19B 0.9700
C20 N21 1.451(9)
C20 H20A 0.9700
C20 H20B 0.9700
N21 C22 1.266(9)
C22 C23 1.444(10)
C22 H22 0.9300
C23 C28 1.411(8)
C23 C24 1.430(10)
C24 C25 1.349(12)
C24 H24 0.9300
C25 C26 1.367(12)
C25 H25 0.9300
C26 C27 1.371(8)
C26 H26 0.9300
C27 O30 1.370(7)
C27 C28 1.393(8)
C28 O29 1.324(6)
O30 C31 1.441(7)
C31 H31A 0.9600
C31 H31B 0.9600
C31 H31C 0.9600
O32 C33 1.226(7)
C33 O40 1.198(7)
C33 C34 1.530(7)
C34 C39 1.374(8)
C34 C35 1.394(9)
C35 C36 1.361(9)
C35 H35 0.9300
C36 C37 1.382(11)
C36 H36 0.9300
C37 C38 1.353(10)
C37 H37 0.9300
C38 C39 1.391(9)
C38 H38 0.9300
C39 H39 0.9300

loop_
_geom_hbond_atom_site_label_D
_geom_hbond_atom_site_label_H
_geom_hbond_atom_site_label_A
_geom_hbond_distance_DH
_geom_hbond_distance_HA
_geom_hbond_distance_DA
_geom_hbond_angle_DHA
_geom_hbond_site_symmetry_A
C20 H20A O32 0.97 2.59 3.500(9) 156.6 1_455
C22 H22 Cl1 0.93 2.95 3.660(6) 133.7 1_455
C26 H26 O40 0.93 2.64 3.517(9) 156.5 2_657
